data_4341753
loop_
_publ_author_name
'Li, Chen'
'Yin, Bing'
'Kang, Yifan'
'Liu, Ping'
'Chen, Liang'
'Wang, Yaoyu'
'Li, Jianli'

_publ_section_title
;
 Mixed Ligand Cu(II)N2O2 Complexes: Biomimetic Synthesis, Activities in
 Vitro and Biological Models, Theoretical Calculations.
;
_journal_name_full 'Inorganic chemistry'
_journal_page_first 141203154341001
_journal_paper_doi 10.1021/ic5021548
_journal_year 2014
_chemical_formula_sum 'C30 H24 Cu N6 O10 S2'
_chemical_formula_weight 756.21
_chemical_name_systematic
; 
 ? 
;
_space_group_IT_number 2
_symmetry_cell_setting triclinic
_symmetry_space_group_name_Hall '-P 1'
_symmetry_space_group_name_H-M 'P -1'
_atom_sites_solution_hydrogens geom
_atom_sites_solution_primary direct
_atom_sites_solution_secondary difmap
_audit_creation_method SHELXL-97
_cell_angle_alpha 100.088(2)
_cell_angle_beta 105.844(2)
_cell_angle_gamma 96.898(2)
_cell_formula_units_Z 1
_cell_length_a 7.1887(11)
_cell_length_b 9.6527(14)
_cell_length_c 12.1714(18)
_cell_measurement_reflns_used 1040
_cell_measurement_temperature 296(2)
_cell_measurement_theta_max 22.52
_cell_measurement_theta_min 2.50
_cell_volume 787.3(2)
_computing_cell_refinement 'Bruker SAINT'
_computing_data_collection 'Bruker APEX2'
_computing_data_reduction 'Bruker SAINT'
_computing_molecular_graphics 'Bruker SHELXTL'
_computing_publication_material 'Bruker SHELXTL'
_computing_structure_refinement 'SHELXL-97 (Sheldrick, 2008)'
_computing_structure_solution 'SHELXS-97 (Sheldrick, 2008)'
_diffrn_ambient_temperature 296(2)
_diffrn_measured_fraction_theta_full 0.989
_diffrn_measured_fraction_theta_max 0.989
_diffrn_measurement_device_type 'Bruker APEX-II CCD'
_diffrn_measurement_method '\f and \w scans'
_diffrn_radiation_monochromator graphite
_diffrn_radiation_source 'fine-focus sealed tube'
_diffrn_radiation_type MoK\a
_diffrn_radiation_wavelength 0.71073
_diffrn_reflns_av_R_equivalents 0.0210
_diffrn_reflns_av_sigmaI/netI 0.0488
_diffrn_reflns_limit_h_max 8
_diffrn_reflns_limit_h_min -5
_diffrn_reflns_limit_k_max 10
_diffrn_reflns_limit_k_min -11
_diffrn_reflns_limit_l_max 14
_diffrn_reflns_limit_l_min -13
_diffrn_reflns_number 4030
_diffrn_reflns_theta_full 25.04
_diffrn_reflns_theta_max 25.04
_diffrn_reflns_theta_min 2.18
_exptl_absorpt_coefficient_mu 0.895
_exptl_absorpt_correction_T_max 0.8350
_exptl_absorpt_correction_T_min 0.7470
_exptl_absorpt_correction_type multi-scan
_exptl_absorpt_process_details SADABS
_exptl_crystal_colour red-brown
_exptl_crystal_density_diffrn 1.595
_exptl_crystal_density_method 'not measured'
_exptl_crystal_description block
_exptl_crystal_F_000 387
_exptl_crystal_size_max 0.35
_exptl_crystal_size_mid 0.29
_exptl_crystal_size_min 0.21
_refine_diff_density_max 0.429
_refine_diff_density_min -0.320
_refine_diff_density_rms 0.062
_refine_ls_extinction_method none
_refine_ls_goodness_of_fit_ref 1.054
_refine_ls_hydrogen_treatment constr
_refine_ls_matrix_type full
_refine_ls_number_parameters 223
_refine_ls_number_reflns 2766
_refine_ls_number_restraints 0
_refine_ls_restrained_S_all 1.054
_refine_ls_R_factor_all 0.0592
_refine_ls_R_factor_gt 0.0443
_refine_ls_shift/su_max 0.001
_refine_ls_shift/su_mean 0.000
_refine_ls_structure_factor_coef Fsqd
_refine_ls_weighting_details 'calc w=1/[\s^2^(Fo^2^)+(0.0516P)^2^+0.0000P] where P=(Fo^2^+2Fc^2^)/3'
_refine_ls_weighting_scheme calc
_refine_ls_wR_factor_gt 0.1005
_refine_ls_wR_factor_ref 0.1084
_reflns_number_gt 2154
_reflns_number_total 2766
_reflns_threshold_expression >2sigma(I)
_cod_data_source_file ic5021548_si_002.cif
_cod_data_source_block xb5000_0m
_cod_depositor_comments
;
The following automatic conversions were performed:

'_symmetry_cell_setting' value 'Triclinic' changed to 'triclinic'
according to
/home/saulius/struct/COD-crude-data--automatic-downloads/rss-feeds/ACS/lib/dictionaries/cif_core.dic
dictionary named 'cif_core.dic' version 2.4.2 from 2011-04-26.

Automatic conversion script
Id: cif_fix_values 2935 2014-11-11 08:27:57Z andrius 
;
_cod_original_sg_symbol_H-M 'P-1   '
_cod_database_code 4341753

loop_
_symmetry_equiv_pos_as_xyz
'x, y, z'
'-x, -y, -z'

loop_
_atom_site_label
_atom_site_type_symbol
_atom_site_fract_x
_atom_site_fract_y
_atom_site_fract_z
_atom_site_U_iso_or_equiv
_atom_site_adp_type
_atom_site_occupancy
_atom_site_symmetry_multiplicity
_atom_site_calc_flag
_atom_site_refinement_flags
Cu1 Cu 1.0000 0.5000 0.5000 0.03391(19) Uani 1 2 d S
S1 S 1.39437(13) 0.16878(9) 0.50849(8) 0.0443(3) Uani 1 1 d .
N1 N 1.1346(4) 0.3321(3) 0.5126(2) 0.0346(6) Uani 1 1 d .
N2 N 1.3288(4) 0.3779(3) 0.3920(2) 0.0478(8) Uani 1 1 d .
H2A H 1.2693 0.4454 0.3708 0.057 Uiso 1 1 calc R
H2B H 1.4228 0.3559 0.3652 0.057 Uiso 1 1 calc R
N3 N 0.7400(6) 0.4924(5) -0.0947(3) 0.0698(10) Uani 1 1 d .
O1 O 1.0757(4) -0.0810(3) 0.7704(2) 0.0646(8) Uani 1 1 d .
O2 O 0.9361(3) 0.4522(2) 0.33009(17) 0.0392(5) Uani 1 1 d .
O3 O 0.6776(3) 0.3173(3) 0.3470(2) 0.0501(6) Uani 1 1 d .
O4 O 0.8461(5) 0.6051(4) -0.0414(3) 0.0825(10) Uani 1 1 d .
O5 O 0.6855(6) 0.4554(5) -0.2008(3) 0.1192(15) Uani 1 1 d .
C1 C 1.2751(5) 0.3074(3) 0.4666(3) 0.0359(7) Uani 1 1 d .
C2 C 1.2329(5) 0.1364(3) 0.5895(3) 0.0373(8) Uani 1 1 d .
C3 C 1.2206(5) 0.0303(3) 0.6516(3) 0.0434(8) Uani 1 1 d .
H3 H 1.3039 -0.0364 0.6539 0.052 Uiso 1 1 calc R
C4 C 1.0805(5) 0.0265(3) 0.7103(3) 0.0448(9) Uani 1 1 d .
C5 C 0.9527(5) 0.1242(4) 0.7041(3) 0.0464(9) Uani 1 1 d .
H5 H 0.8589 0.1204 0.7436 0.056 Uiso 1 1 calc R
C6 C 0.9651(5) 0.2273(4) 0.6390(3) 0.0425(8) Uani 1 1 d .
H6 H 0.8788 0.2920 0.6341 0.051 Uiso 1 1 calc R
C7 C 1.1049(4) 0.2340(3) 0.5815(2) 0.0326(7) Uani 1 1 d .
C8 C 0.9357(8) -0.0889(5) 0.8328(4) 0.0827(15) Uani 1 1 d .
H8A H 0.9471 -0.1680 0.8709 0.124 Uiso 1 1 calc R
H8B H 0.8058 -0.1023 0.7794 0.124 Uiso 1 1 calc R
H8C H 0.9595 -0.0018 0.8904 0.124 Uiso 1 1 calc R
C9 C 0.7527(5) 0.4271(4) 0.0924(3) 0.0411(8) Uani 1 1 d .
H9 H 0.8485 0.5077 0.1302 0.049 Uiso 1 1 calc R
C10 C 0.6872(5) 0.3359(3) 0.1559(3) 0.0373(8) Uani 1 1 d .
C11 C 0.5460(6) 0.2164(4) 0.0969(3) 0.0548(10) Uani 1 1 d .
H11 H 0.5012 0.1555 0.1391 0.066 Uiso 1 1 calc R
C12 C 0.4703(7) 0.1857(5) -0.0228(4) 0.0712(13) Uani 1 1 d .
H12 H 0.3758 0.1044 -0.0610 0.085 Uiso 1 1 calc R
C13 C 0.5347(7) 0.2758(5) -0.0863(3) 0.0679(12) Uani 1 1 d .
H13 H 0.4854 0.2557 -0.1675 0.082 Uiso 1 1 calc R
C14 C 0.6730(6) 0.3957(4) -0.0273(3) 0.0499(9) Uani 1 1 d .
C15 C 0.7693(5) 0.3688(4) 0.2870(3) 0.0363(8) Uani 1 1 d .

loop_
_atom_site_aniso_label
_atom_site_aniso_U_11
_atom_site_aniso_U_22
_atom_site_aniso_U_33
_atom_site_aniso_U_23
_atom_site_aniso_U_13
_atom_site_aniso_U_12
Cu1 0.0383(3) 0.0378(3) 0.0296(3) 0.0115(2) 0.0122(3) 0.0111(3)
S1 0.0428(5) 0.0492(6) 0.0487(6) 0.0169(4) 0.0180(4) 0.0180(4)
N1 0.0360(15) 0.0402(16) 0.0316(15) 0.0129(12) 0.0122(12) 0.0098(12)
N2 0.0503(18) 0.0545(18) 0.0553(19) 0.0271(15) 0.0298(15) 0.0183(15)
N3 0.078(3) 0.096(3) 0.060(3) 0.045(2) 0.035(2) 0.035(2)
O1 0.090(2) 0.0553(17) 0.0638(18) 0.0372(14) 0.0308(16) 0.0170(15)
O2 0.0428(14) 0.0431(13) 0.0303(12) 0.0095(10) 0.0081(11) 0.0075(11)
O3 0.0511(15) 0.0696(17) 0.0451(14) 0.0287(13) 0.0259(12) 0.0191(13)
O4 0.095(3) 0.089(2) 0.089(2) 0.054(2) 0.045(2) 0.023(2)
O5 0.155(4) 0.172(4) 0.048(2) 0.056(2) 0.039(2) 0.028(3)
C1 0.0368(18) 0.0380(18) 0.0327(18) 0.0079(15) 0.0095(15) 0.0078(15)
C2 0.0395(19) 0.0402(19) 0.0304(18) 0.0079(15) 0.0078(15) 0.0058(15)
C3 0.051(2) 0.0389(19) 0.040(2) 0.0125(16) 0.0095(17) 0.0130(17)
C4 0.059(2) 0.037(2) 0.0328(19) 0.0098(16) 0.0070(17) 0.0007(17)
C5 0.054(2) 0.048(2) 0.043(2) 0.0138(17) 0.0219(18) 0.0043(18)
C6 0.045(2) 0.043(2) 0.044(2) 0.0117(16) 0.0185(17) 0.0114(16)
C7 0.0366(18) 0.0340(17) 0.0255(16) 0.0069(14) 0.0069(14) 0.0051(14)
C8 0.130(4) 0.067(3) 0.067(3) 0.031(2) 0.049(3) 0.004(3)
C9 0.042(2) 0.047(2) 0.038(2) 0.0148(16) 0.0140(16) 0.0091(16)
C10 0.0369(19) 0.0414(19) 0.0332(19) 0.0096(15) 0.0080(15) 0.0094(16)
C11 0.059(2) 0.050(2) 0.054(2) 0.0185(19) 0.013(2) 0.0019(19)
C12 0.074(3) 0.067(3) 0.051(3) 0.007(2) -0.004(2) -0.008(2)
C13 0.079(3) 0.079(3) 0.034(2) 0.008(2) 0.001(2) 0.015(3)
C14 0.057(2) 0.064(3) 0.039(2) 0.0227(19) 0.0195(19) 0.023(2)
C15 0.042(2) 0.0430(19) 0.0340(18) 0.0139(15) 0.0177(16) 0.0225(16)

loop_
_atom_type_symbol
_atom_type_description
_atom_type_scat_dispersion_real
_atom_type_scat_dispersion_imag
_atom_type_scat_source
C C 0.0033 0.0016 'International Tables Vol C Tables 4.2.6.8 and 6.1.1.4'
H H 0.0000 0.0000 'International Tables Vol C Tables 4.2.6.8 and 6.1.1.4'
Cu Cu 0.3201 1.2651 'International Tables Vol C Tables 4.2.6.8 and 6.1.1.4'
N N 0.0061 0.0033 'International Tables Vol C Tables 4.2.6.8 and 6.1.1.4'
O O 0.0106 0.0060 'International Tables Vol C Tables 4.2.6.8 and 6.1.1.4'
S S 0.1246 0.1234 'International Tables Vol C Tables 4.2.6.8 and 6.1.1.4'

loop_
_geom_angle_atom_site_label_1
_geom_angle_atom_site_label_2
_geom_angle_atom_site_label_3
_geom_angle
_geom_angle_site_symmetry_1
_geom_angle_site_symmetry_3
O2 Cu1 O2 180.00(4) . 2_766
O2 Cu1 N1 89.16(9) . 2_766
O2 Cu1 N1 90.85(9) 2_766 2_766
O2 Cu1 N1 90.85(9) . .
O2 Cu1 N1 89.15(9) 2_766 .
N1 Cu1 N1 179.999(1) 2_766 .
C2 S1 C1 89.26(15) . .
C1 N1 C7 111.5(3) . .
C1 N1 Cu1 124.0(2) . .
C7 N1 Cu1 124.3(2) . .
C1 N2 H2A 120.0 . .
C1 N2 H2B 120.0 . .
H2A N2 H2B 120.0 . .
O4 N3 O5 123.6(4) . .
O4 N3 C14 118.1(4) . .
O5 N3 C14 118.2(4) . .
C4 O1 C8 117.5(3) . .
C15 O2 Cu1 109.20(19) . .
N1 C1 N2 125.1(3) . .
N1 C1 S1 115.0(2) . .
N2 C1 S1 119.9(2) . .
C3 C2 C7 121.8(3) . .
C3 C2 S1 128.4(3) . .
C7 C2 S1 109.8(2) . .
C2 C3 C4 118.1(3) . .
C2 C3 H3 121.0 . .
C4 C3 H3 121.0 . .
O1 C4 C3 115.3(3) . .
O1 C4 C5 123.9(3) . .
C3 C4 C5 120.8(3) . .
C6 C5 C4 120.0(3) . .
C6 C5 H5 120.0 . .
C4 C5 H5 120.0 . .
C7 C6 C5 120.0(3) . .
C7 C6 H6 120.0 . .
C5 C6 H6 120.0 . .
C6 C7 C2 119.3(3) . .
C6 C7 N1 126.3(3) . .
C2 C7 N1 114.4(3) . .
O1 C8 H8A 109.5 . .
O1 C8 H8B 109.5 . .
H8A C8 H8B 109.5 . .
O1 C8 H8C 109.5 . .
H8A C8 H8C 109.5 . .
H8B C8 H8C 109.5 . .
C14 C9 C10 118.7(3) . .
C14 C9 H9 120.7 . .
C10 C9 H9 120.7 . .
C11 C10 C9 119.1(3) . .
C11 C10 C15 121.0(3) . .
C9 C10 C15 119.9(3) . .
C12 C11 C10 121.4(4) . .
C12 C11 H11 119.3 . .
C10 C11 H11 119.3 . .
C11 C12 C13 119.8(4) . .
C11 C12 H12 120.1 . .
C13 C12 H12 120.1 . .
C14 C13 C12 118.7(4) . .
C14 C13 H13 120.6 . .
C12 C13 H13 120.6 . .
C13 C14 C9 122.3(3) . .
C13 C14 N3 118.8(4) . .
C9 C14 N3 118.9(4) . .
O3 C15 O2 123.5(3) . .
O3 C15 C10 120.7(3) . .
O2 C15 C10 115.8(3) . .

loop_
_geom_bond_atom_site_label_1
_geom_bond_atom_site_label_2
_geom_bond_distance
_geom_bond_site_symmetry_2
Cu1 O2 1.949(2) .
Cu1 O2 1.949(2) 2_766
Cu1 N1 1.992(2) 2_766
Cu1 N1 1.992(2) .
S1 C2 1.750(3) .
S1 C1 1.750(3) .
N1 C1 1.307(4) .
N1 C7 1.406(4) .
N2 C1 1.335(4) .
N2 H2A 0.8600 .
N2 H2B 0.8600 .
N3 O4 1.212(5) .
N3 O5 1.216(4) .
N3 C14 1.467(5) .
O1 C4 1.372(4) .
O1 C8 1.420(5) .
O2 C15 1.280(4) .
O3 C15 1.236(4) .
C2 C3 1.384(4) .
C2 C7 1.391(4) .
C3 C4 1.385(5) .
C3 H3 0.9300 .
C4 C5 1.391(5) .
C5 C6 1.385(4) .
C5 H5 0.9300 .
C6 C7 1.373(4) .
C6 H6 0.9300 .
C8 H8A 0.9600 .
C8 H8B 0.9600 .
C8 H8C 0.9600 .
C9 C14 1.375(4) .
C9 C10 1.389(4) .
C9 H9 0.9300 .
C10 C11 1.381(5) .
C10 C15 1.503(4) .
C11 C12 1.372(5) .
C11 H11 0.9300 .
C12 C13 1.378(6) .
C12 H12 0.9300 .
C13 C14 1.374(6) .
C13 H13 0.9300 .

loop_
_geom_torsion_atom_site_label_1
_geom_torsion_atom_site_label_2
_geom_torsion_atom_site_label_3
_geom_torsion_atom_site_label_4
_geom_torsion
_geom_torsion_site_symmetry_1
O2 Cu1 N1 C1 54.2(3) .
O2 Cu1 N1 C1 -125.8(3) 2_766
O2 Cu1 N1 C7 -132.6(2) .
O2 Cu1 N1 C7 47.4(2) 2_766
N1 Cu1 O2 C15 -90.0(2) 2_766
N1 Cu1 O2 C15 90.0(2) .
C7 N1 C1 N2 176.1(3) .
Cu1 N1 C1 N2 -10.0(5) .
C7 N1 C1 S1 -3.2(3) .
Cu1 N1 C1 S1 170.68(14) .
C2 S1 C1 N1 2.8(3) .
C2 S1 C1 N2 -176.6(3) .
C1 S1 C2 C3 176.9(3) .
C1 S1 C2 C7 -1.5(2) .
C7 C2 C3 C4 -2.3(5) .
S1 C2 C3 C4 179.5(3) .
C8 O1 C4 C3 179.5(3) .
C8 O1 C4 C5 -2.2(5) .
C2 C3 C4 O1 -179.9(3) .
C2 C3 C4 C5 1.7(5) .
O1 C4 C5 C6 -178.4(3) .
C3 C4 C5 C6 -0.2(5) .
C4 C5 C6 C7 -0.7(5) .
C5 C6 C7 C2 0.1(5) .
C5 C6 C7 N1 179.9(3) .
C3 C2 C7 C6 1.5(5) .
S1 C2 C7 C6 179.9(2) .
C3 C2 C7 N1 -178.4(3) .
S1 C2 C7 N1 0.1(3) .
C1 N1 C7 C6 -177.8(3) .
Cu1 N1 C7 C6 8.2(4) .
C1 N1 C7 C2 2.0(4) .
Cu1 N1 C7 C2 -171.9(2) .
C14 C9 C10 C11 0.6(5) .
C14 C9 C10 C15 -179.0(3) .
C9 C10 C11 C12 0.4(6) .
C15 C10 C11 C12 180.0(3) .
C10 C11 C12 C13 -0.4(7) .
C11 C12 C13 C14 -0.6(7) .
C12 C13 C14 C9 1.6(6) .
C12 C13 C14 N3 -179.3(4) .
C10 C9 C14 C13 -1.6(5) .
C10 C9 C14 N3 179.3(3) .
O4 N3 C14 C13 172.4(4) .
O5 N3 C14 C13 -7.3(6) .
O4 N3 C14 C9 -8.5(6) .
O5 N3 C14 C9 171.8(4) .
Cu1 O2 C15 O3 -6.8(4) .
Cu1 O2 C15 C10 172.9(2) .
C11 C10 C15 O3 -21.2(5) .
C9 C10 C15 O3 158.4(3) .
C11 C10 C15 O2 159.2(3) .
C9 C10 C15 O2 -21.2(4) .
